data_1504902
loop_
_publ_author_name
'Bridgwood, Katy L.'
'Tzschucke, C. Christoph'
'O'Brien, Matthew'
'Wittrock, Sven'
'Goodman, Jonathan M.'
'Davies, John E.'
'Logan, Angus W. J.'
'H\"uttl, Matthias R M'
'Ley, Steven V.'

_publ_section_title
;
 Enantiopure 2-substituted glyceraldehyde derivatives by aza-Claisen
 rearrangement or C-alkylation of enamines.
;
_journal_issue 20
_journal_name_full 'Organic letters'
_journal_page_first 4537
_journal_page_last 4540
_journal_paper_doi 10.1021/ol8018242
_journal_volume 10
_journal_year 2008
_chemical_absolute_configuration
;
 1098 Friedel pairs were averaged for the refinement
;
_chemical_formula_moiety 'C16 H22 O5'
_chemical_formula_sum 'C16 H22 O5'
_chemical_formula_weight 294.34
_chemical_name_systematic
; 
 ? 
;
_space_group_IT_number 19
_symmetry_cell_setting orthorhombic
_symmetry_space_group_name_Hall 'P 2ac 2ab'
_symmetry_space_group_name_H-M 'P 21 21 21'
_atom_sites_solution_hydrogens geom
_atom_sites_solution_primary direct
_atom_sites_solution_secondary difmap
_audit_creation_method SHELXL-97
_cell_angle_alpha 90.00
_cell_angle_beta 90.00
_cell_angle_gamma 90.00
_cell_formula_units_Z 4
_cell_length_a 6.1878(2)
_cell_length_b 10.3959(3)
_cell_length_c 24.2681(7)
_cell_measurement_reflns_used 11499
_cell_measurement_temperature 180(2)
_cell_measurement_theta_max 25.03
_cell_measurement_theta_min 1.00
_cell_volume 1561.11(8)
_computing_cell_refinement 'HKL Scalepack (Otwinowski & Minor 1997)'
_computing_data_collection 'Collect (Nonius B.V. 1998)'
_computing_data_reduction
;
 HKL Denzo and Scalepack (Otwinowski & Minor 1997)
;
_computing_publication_material 'SHELXL-97 (Sheldrick 1997)'
_computing_structure_refinement 'SHELXL-97 (Sheldrick 1997)'
_computing_structure_solution 'SIR-92 (Altomare et al. 1994)'
_diffrn_ambient_temperature 180(2)
_diffrn_measured_fraction_theta_full 0.988
_diffrn_measured_fraction_theta_max 0.988
_diffrn_measurement_device_type 'Nonius Kappa CCD'
_diffrn_measurement_method 'Thin slice \w and \f scans'
_diffrn_radiation_source 'fine-focus sealed tube'
_diffrn_radiation_type MoK\a
_diffrn_radiation_wavelength 0.71073
_diffrn_reflns_av_R_equivalents 0.0496
_diffrn_reflns_av_sigmaI/netI 0.0330
_diffrn_reflns_limit_h_max 7
_diffrn_reflns_limit_h_min -6
_diffrn_reflns_limit_k_max 12
_diffrn_reflns_limit_k_min -12
_diffrn_reflns_limit_l_max 28
_diffrn_reflns_limit_l_min -24
_diffrn_reflns_number 7618
_diffrn_reflns_theta_full 25.03
_diffrn_reflns_theta_max 25.03
_diffrn_reflns_theta_min 3.70
_exptl_absorpt_coefficient_mu 0.092
_exptl_absorpt_correction_T_max 0.999
_exptl_absorpt_correction_T_min 0.625
_exptl_absorpt_correction_type multi-scan
_exptl_absorpt_process_details
;
multi-scan from symmetry-related measurements 
 Sortav (Blessing 1995)
;
_exptl_crystal_colour colourless
_exptl_crystal_density_diffrn 1.252
_exptl_crystal_density_method 'not measured'
_exptl_crystal_description block
_exptl_crystal_F_000 632
_exptl_crystal_size_max 0.23
_exptl_crystal_size_mid 0.05
_exptl_crystal_size_min 0.05
_refine_diff_density_max 0.139
_refine_diff_density_min -0.156
_refine_diff_density_rms 0.033
_refine_ls_abs_structure_details 'Flack H D (1983), Acta Cryst. A39, 876-881'
_refine_ls_abs_structure_Flack -0.6(14)
_refine_ls_extinction_method none
_refine_ls_goodness_of_fit_ref 1.079
_refine_ls_hydrogen_treatment constr
_refine_ls_matrix_type full
_refine_ls_number_parameters 194
_refine_ls_number_reflns 1616
_refine_ls_number_restraints 0
_refine_ls_restrained_S_all 1.079
_refine_ls_R_factor_all 0.0419
_refine_ls_R_factor_gt 0.0338
_refine_ls_shift/su_max 0.001
_refine_ls_shift/su_mean 0.000
_refine_ls_structure_factor_coef Fsqd
_refine_ls_weighting_details 'calc w=1/[\s^2^(Fo^2^)+(0.0340P)^2^+0.2902P] where P=(Fo^2^+2Fc^2^)/3'
_refine_ls_weighting_scheme calc
_refine_ls_wR_factor_gt 0.0758
_refine_ls_wR_factor_ref 0.0808
_reflns_number_gt 1435
_reflns_number_total 1616
_reflns_threshold_expression >2sigma(I)
_cod_data_source_file ol8018242_si_004.cif
_cod_data_source_block sl0819
_cod_original_sg_symbol_H-M P2(1)2(1)2(1)
_cod_database_code 1504902

loop_
_symmetry_equiv_pos_as_xyz
'x, y, z'
'-x+1/2, -y, z+1/2'
'x+1/2, -y+1/2, -z'
'-x, y+1/2, -z+1/2'

loop_
_atom_site_label
_atom_site_type_symbol
_atom_site_fract_x
_atom_site_fract_y
_atom_site_fract_z
_atom_site_U_iso_or_equiv
_atom_site_adp_type
_atom_site_occupancy
_atom_site_symmetry_multiplicity
_atom_site_calc_flag
_atom_site_refinement_flags
O1 O -0.0799(3) -0.21173(14) 0.80513(6) 0.0342(4) Uani 1 1 d .
O2 O 0.0703(2) -0.03234(14) 0.88700(5) 0.0304(4) Uani 1 1 d .
O3 O 0.2432(3) -0.25216(15) 0.85116(6) 0.0372(4) Uani 1 1 d .
O4 O -0.2566(3) -0.13858(17) 0.90272(6) 0.0395(4) Uani 1 1 d .
O5 O 0.3581(3) -0.03509(17) 0.76118(6) 0.0422(4) Uani 1 1 d .
C1 C -0.0823(4) -0.0761(2) 0.79556(9) 0.0314(5) Uani 1 1 d .
H1A H -0.2285 -0.0428 0.8040 0.038 Uiso 1 1 calc R
H1B H -0.0540 -0.0602 0.7560 0.038 Uiso 1 1 calc R
C2 C 0.0814(4) -0.0019(2) 0.82934(8) 0.0270(5) Uani 1 1 d .
C3 C 0.3108(4) -0.0286(2) 0.80938(9) 0.0316(5) Uani 1 1 d .
H3 H 0.4213 -0.0406 0.8360 0.038 Uiso 1 1 calc R
C4 C -0.0780(5) -0.3838(2) 0.86779(11) 0.0495(7) Uani 1 1 d .
H4A H -0.0735 -0.4363 0.8343 0.074 Uiso 1 1 calc R
H4B H -0.2281 -0.3750 0.8801 0.074 Uiso 1 1 calc R
H4C H 0.0074 -0.4255 0.8967 0.074 Uiso 1 1 calc R
C5 C 0.0151(4) -0.2517(2) 0.85578(9) 0.0353(6) Uani 1 1 d .
C6 C -0.0283(4) -0.1518(2) 0.90102(9) 0.0332(5) Uani 1 1 d .
C7 C 0.0669(4) -0.1889(3) 0.95644(9) 0.0456(6) Uani 1 1 d .
H7A H 0.0625 -0.1146 0.9813 0.068 Uiso 1 1 calc R
H7B H 0.2170 -0.2166 0.9515 0.068 Uiso 1 1 calc R
H7C H -0.0174 -0.2595 0.9724 0.068 Uiso 1 1 calc R
C8 C 0.3345(4) -0.3367(2) 0.81061(11) 0.0488(7) Uani 1 1 d .
H8A H 0.4911 -0.3232 0.8088 0.073 Uiso 1 1 calc R
H8B H 0.2702 -0.3184 0.7746 0.073 Uiso 1 1 calc R
H8C H 0.3047 -0.4261 0.8208 0.073 Uiso 1 1 calc R
C9 C -0.3368(4) -0.0414(3) 0.93840(10) 0.0461(6) Uani 1 1 d .
H9A H -0.4949 -0.0390 0.9362 0.069 Uiso 1 1 calc R
H9B H -0.2779 0.0422 0.9273 0.069 Uiso 1 1 calc R
H9C H -0.2930 -0.0603 0.9764 0.069 Uiso 1 1 calc R
C10 C 0.0404(4) 0.1444(2) 0.82408(9) 0.0331(5) Uani 1 1 d .
H10A H 0.0535 0.1696 0.7849 0.040 Uiso 1 1 calc R
H10B H -0.1091 0.1635 0.8361 0.040 Uiso 1 1 calc R
C11 C 0.1962(4) 0.2239(2) 0.85800(9) 0.0339(5) Uani 1 1 d .
C12 C 0.3802(4) 0.2764(2) 0.83448(10) 0.0395(6) Uani 1 1 d .
H12 H 0.4042 0.2664 0.7961 0.047 Uiso 1 1 calc R
C13 C 0.5298(5) 0.3432(3) 0.86582(12) 0.0519(7) Uani 1 1 d .
H13 H 0.6555 0.3777 0.8489 0.062 Uiso 1 1 calc R
C14 C 0.4966(6) 0.3596(3) 0.92128(13) 0.0615(8) Uani 1 1 d .
H14 H 0.5992 0.4050 0.9430 0.074 Uiso 1 1 calc R
C15 C 0.3122(6) 0.3092(3) 0.94532(12) 0.0644(9) Uani 1 1 d .
H15 H 0.2883 0.3204 0.9837 0.077 Uiso 1 1 calc R
C16 C 0.1627(5) 0.2429(3) 0.91400(10) 0.0484(7) Uani 1 1 d .
H16 H 0.0358 0.2099 0.9309 0.058 Uiso 1 1 calc R

loop_
_atom_site_aniso_label
_atom_site_aniso_U_11
_atom_site_aniso_U_22
_atom_site_aniso_U_33
_atom_site_aniso_U_23
_atom_site_aniso_U_13
_atom_site_aniso_U_12
O1 0.0361(9) 0.0341(9) 0.0325(8) -0.0019(6) -0.0070(7) -0.0049(7)
O2 0.0343(8) 0.0334(8) 0.0235(7) 0.0019(6) 0.0004(7) -0.0070(7)
O3 0.0345(9) 0.0358(9) 0.0412(9) -0.0013(8) -0.0049(8) 0.0011(8)
O4 0.0312(9) 0.0499(10) 0.0373(9) -0.0024(8) 0.0035(7) -0.0074(8)
O5 0.0408(10) 0.0512(10) 0.0346(9) 0.0009(8) 0.0094(8) 0.0016(9)
C1 0.0296(12) 0.0344(12) 0.0304(11) 0.0007(9) -0.0016(10) -0.0004(11)
C2 0.0260(11) 0.0316(12) 0.0233(10) 0.0005(9) -0.0004(9) -0.0006(10)
C3 0.0307(13) 0.0294(11) 0.0346(12) 0.0037(10) -0.0018(10) -0.0028(10)
C4 0.0578(17) 0.0364(14) 0.0544(15) 0.0063(12) -0.0085(14) -0.0121(13)
C5 0.0340(14) 0.0355(13) 0.0363(12) 0.0040(11) -0.0059(10) -0.0062(11)
C6 0.0303(12) 0.0375(13) 0.0317(11) 0.0061(10) -0.0007(10) -0.0098(11)
C7 0.0528(15) 0.0532(16) 0.0309(12) 0.0112(11) -0.0043(12) -0.0133(14)
C8 0.0464(15) 0.0433(14) 0.0567(16) -0.0069(13) -0.0002(13) 0.0075(14)
C9 0.0427(14) 0.0578(16) 0.0378(13) -0.0022(12) 0.0090(12) -0.0034(15)
C10 0.0354(13) 0.0331(12) 0.0309(11) 0.0033(10) -0.0005(10) 0.0019(11)
C11 0.0409(14) 0.0265(12) 0.0342(12) -0.0003(10) 0.0018(11) 0.0008(10)
C12 0.0472(15) 0.0289(12) 0.0423(13) -0.0004(11) 0.0049(12) -0.0035(12)
C13 0.0525(16) 0.0329(14) 0.0702(18) -0.0010(13) -0.0013(15) -0.0074(14)
C14 0.077(2) 0.0393(15) 0.0681(19) -0.0056(15) -0.0206(17) -0.0169(16)
C15 0.104(3) 0.0500(17) 0.0388(15) -0.0107(13) -0.0050(17) -0.0147(19)
C16 0.0672(18) 0.0409(14) 0.0371(13) -0.0054(12) 0.0076(13) -0.0083(15)

loop_
_atom_type_symbol
_atom_type_description
_atom_type_scat_dispersion_real
_atom_type_scat_dispersion_imag
_atom_type_scat_source
C C 0.0033 0.0016 'International Tables Vol C Tables 4.2.6.8 and 6.1.1.4'
H H 0.0000 0.0000 'International Tables Vol C Tables 4.2.6.8 and 6.1.1.4'
O O 0.0106 0.0060 'International Tables Vol C Tables 4.2.6.8 and 6.1.1.4'

loop_
_geom_angle_atom_site_label_1
_geom_angle_atom_site_label_2
_geom_angle_atom_site_label_3
_geom_angle
C5 O1 C1 115.63(17)
C6 O2 C2 116.46(16)
C5 O3 C8 116.68(19)
C9 O4 C6 115.73(19)
O1 C1 C2 114.08(18)
O1 C1 H1A 108.7
C2 C1 H1A 108.7
O1 C1 H1B 108.7
C2 C1 H1B 108.7
H1A C1 H1B 107.6
O2 C2 C1 112.50(17)
O2 C2 C3 108.29(18)
C1 C2 C3 110.95(17)
O2 C2 C10 106.83(17)
C1 C2 C10 110.29(18)
C3 C2 C10 107.77(18)
O5 C3 C2 122.9(2)
O5 C3 H3 118.5
C2 C3 H3 118.5
C5 C4 H4A 109.5
C5 C4 H4B 109.5
H4A C4 H4B 109.5
C5 C4 H4C 109.5
H4A C4 H4C 109.5
H4B C4 H4C 109.5
O3 C5 O1 110.12(18)
O3 C5 C4 113.0(2)
O1 C5 C4 105.86(19)
O3 C5 C6 103.47(18)
O1 C5 C6 110.34(19)
C4 C5 C6 114.1(2)
O4 C6 O2 110.4(2)
O4 C6 C7 112.63(19)
O2 C6 C7 105.50(18)
O4 C6 C5 105.07(19)
O2 C6 C5 110.14(17)
C7 C6 C5 113.2(2)
C6 C7 H7A 109.5
C6 C7 H7B 109.5
H7A C7 H7B 109.5
C6 C7 H7C 109.5
H7A C7 H7C 109.5
H7B C7 H7C 109.5
O3 C8 H8A 109.5
O3 C8 H8B 109.5
H8A C8 H8B 109.5
O3 C8 H8C 109.5
H8A C8 H8C 109.5
H8B C8 H8C 109.5
O4 C9 H9A 109.5
O4 C9 H9B 109.5
H9A C9 H9B 109.5
O4 C9 H9C 109.5
H9A C9 H9C 109.5
H9B C9 H9C 109.5
C11 C10 C2 112.82(18)
C11 C10 H10A 109.0
C2 C10 H10A 109.0
C11 C10 H10B 109.0
C2 C10 H10B 109.0
H10A C10 H10B 107.8
C12 C11 C16 118.0(2)
C12 C11 C10 121.0(2)
C16 C11 C10 121.0(2)
C13 C12 C11 121.4(2)
C13 C12 H12 119.3
C11 C12 H12 119.3
C14 C13 C12 120.0(3)
C14 C13 H13 120.0
C12 C13 H13 120.0
C13 C14 C15 119.3(3)
C13 C14 H14 120.3
C15 C14 H14 120.3
C16 C15 C14 120.6(3)
C16 C15 H15 119.7
C14 C15 H15 119.7
C15 C16 C11 120.6(3)
C15 C16 H16 119.7
C11 C16 H16 119.7

loop_
_geom_bond_atom_site_label_1
_geom_bond_atom_site_label_2
_geom_bond_distance
O1 C5 1.424(3)
O1 C1 1.429(3)
O2 C6 1.425(3)
O2 C2 1.436(2)
O3 C5 1.416(3)
O3 C8 1.435(3)
O4 C9 1.420(3)
O4 C6 1.420(3)
O5 C3 1.208(3)
C1 C2 1.515(3)
C1 H1A 0.9900
C1 H1B 0.9900
C2 C3 1.525(3)
C2 C10 1.547(3)
C3 H3 0.9500
C4 C5 1.518(3)
C4 H4A 0.9800
C4 H4B 0.9800
C4 H4C 0.9800
C5 C6 1.535(3)
C6 C7 1.518(3)
C7 H7A 0.9800
C7 H7B 0.9800
C7 H7C 0.9800
C8 H8A 0.9800
C8 H8B 0.9800
C8 H8C 0.9800
C9 H9A 0.9800
C9 H9B 0.9800
C9 H9C 0.9800
C10 C11 1.513(3)
C10 H10A 0.9900
C10 H10B 0.9900
C11 C12 1.385(3)
C11 C16 1.389(3)
C12 C13 1.385(4)
C12 H12 0.9500
C13 C14 1.372(4)
C13 H13 0.9500
C14 C15 1.384(5)
C14 H14 0.9500
C15 C16 1.382(4)
C15 H15 0.9500
C16 H16 0.9500

loop_
_geom_torsion_atom_site_label_1
_geom_torsion_atom_site_label_2
_geom_torsion_atom_site_label_3
_geom_torsion_atom_site_label_4
_geom_torsion
C5 O1 C1 C2 20.6(3)
C6 O2 C2 C1 21.1(3)
C6 O2 C2 C3 -101.9(2)
C6 O2 C2 C10 142.24(18)
O1 C1 C2 O2 -50.9(2)
O1 C1 C2 C3 70.6(2)
O1 C1 C2 C10 -170.08(18)
O2 C2 C3 O5 165.7(2)
C1 C2 C3 O5 41.7(3)
C10 C2 C3 O5 -79.1(3)
C8 O3 C5 O1 -61.1(3)
C8 O3 C5 C4 57.0(3)
C8 O3 C5 C6 -179.08(18)
C1 O1 C5 O3 -79.9(2)
C1 O1 C5 C4 157.6(2)
C1 O1 C5 C6 33.7(3)
C9 O4 C6 O2 -55.7(2)
C9 O4 C6 C7 62.0(3)
C9 O4 C6 C5 -174.39(18)
C2 O2 C6 O4 -83.1(2)
C2 O2 C6 C7 154.94(19)
C2 O2 C6 C5 32.5(3)
O3 C5 C6 O4 173.95(18)
O1 C5 C6 O4 56.2(2)
C4 C5 C6 O4 -62.9(3)
O3 C5 C6 O2 55.1(2)
O1 C5 C6 O2 -62.7(2)
C4 C5 C6 O2 178.25(19)
O3 C5 C6 C7 -62.8(2)
O1 C5 C6 C7 179.46(19)
C4 C5 C6 C7 60.4(3)
O2 C2 C10 C11 56.2(2)
C1 C2 C10 C11 178.73(18)
C3 C2 C10 C11 -60.0(2)
C2 C10 C11 C12 96.3(3)
C2 C10 C11 C16 -81.5(3)
C16 C11 C12 C13 1.6(4)
C10 C11 C12 C13 -176.3(2)
C11 C12 C13 C14 -0.6(4)
C12 C13 C14 C15 -0.3(4)
C13 C14 C15 C16 0.1(5)
C14 C15 C16 C11 0.9(4)
C12 C11 C16 C15 -1.7(4)
C10 C11 C16 C15 176.2(3)

loop_
_cod_related_entry_id
_cod_related_entry_database
_cod_related_entry_code
1 ChemSpider 30651506
